data_2234447
loop_
_publ_author_name
'Ravoof, Thahira B. S. A.'
'Omar, Siti Aminah'
'Mohamed Tahir, Mohamed Ibrahim'
'Crouse, Karen A.'

_publ_section_title
;
 Bis{<i>S</i>-benzyl
 3-[(phenyl)(pyridin-2-yl)methylidene]dithiocarbazato}zinc acetonitrile
 monosolvate
;
_journal_coeditor_code WM2598
_journal_issue 4
_journal_name_full 'Acta Crystallographica Section E'
_journal_page_first m390
_journal_page_last m391
_journal_paper_doi 10.1107/S1600536812009592
_journal_volume 68
_journal_year 2012
_chemical_formula_iupac '[Zn (C20 H16 N3 S2)2], C2 H3 N'
_chemical_formula_moiety 'C40 H32 N6 S4 Zn, C2 H3 N'
_chemical_formula_sum 'C42 H35 N7 S4 Zn'
_chemical_formula_weight 831.43
_chemical_name_systematic
;
Bis{<i>S</i>-benzyl 3-[(phenyl)(pyridin-2-yl)methylidene]dithiocarbazato}zinc
acetonitrile monosolvate
;
_space_group_IT_number 14
_symmetry_cell_setting monoclinic
_symmetry_space_group_name_Hall '-P 2yn'
_symmetry_space_group_name_H-M 'P 1 21/n 1'
_atom_sites_solution_hydrogens difmap
_atom_sites_solution_primary direct
_cell_angle_alpha 90
_cell_angle_beta 100.429(2)
_cell_angle_gamma 90
_cell_formula_units_Z 4
_cell_length_a 12.5918(3)
_cell_length_b 14.0025(3)
_cell_length_c 22.2129(5)
_cell_measurement_reflns_used 6190
_cell_measurement_temperature 150
_cell_measurement_theta_max 29
_cell_measurement_theta_min 2
_cell_volume 3851.80(15)
_computing_cell_refinement 'CrysAlis PRO (Agilent, 2011)'
_computing_data_collection 'CrysAlis CCD (Oxford Diffraction, 2006)'
_computing_data_reduction 'CrysAlis PRO (Agilent, 2011)'
_computing_molecular_graphics 'CAMERON (Watkin <i>et al.</i>, 1996)'
_computing_publication_material 'CRYSTALS (Betteridge <i>et al.</i>, 2003)'
_computing_structure_refinement 'CRYSTALS (Betteridge <i>et al.</i>, 2003)'
_computing_structure_solution 'SIR92 (Altomare <i>et al.</i>, 1994)'
_diffrn_ambient_temperature 150
_diffrn_measured_fraction_theta_full 0.955
_diffrn_measured_fraction_theta_max 0.861
_diffrn_measurement_device Area
_diffrn_measurement_device_type 'Oxford Diffraction Gemini CCD'
_diffrn_measurement_method '\f scans'
_diffrn_radiation_monochromator graphite
_diffrn_radiation_type 'Mo K\a'
_diffrn_radiation_wavelength 0.71073
_diffrn_reflns_av_R_equivalents 0.032
_diffrn_reflns_limit_h_max 17
_diffrn_reflns_limit_h_min -12
_diffrn_reflns_limit_k_max 17
_diffrn_reflns_limit_k_min -17
_diffrn_reflns_limit_l_max 30
_diffrn_reflns_limit_l_min -28
_diffrn_reflns_number 17196
_diffrn_reflns_theta_full 25.087
_diffrn_reflns_theta_max 28.835
_diffrn_reflns_theta_min 2.195
_exptl_absorpt_coefficient_mu 0.896
_exptl_absorpt_correction_T_max 0.96
_exptl_absorpt_correction_T_min 0.85
_exptl_absorpt_correction_type multi-scan
_exptl_absorpt_process_details '(<i>CrysAlisPRO</i>; Agilent, 2011)'
_exptl_crystal_colour yellow
_exptl_crystal_density_diffrn 1.434
_exptl_crystal_density_method 'not measured'
_exptl_crystal_description prismatic
_exptl_crystal_F_000 1720
_exptl_crystal_size_max 0.27
_exptl_crystal_size_mid 0.18
_exptl_crystal_size_min 0.04
_refine_diff_density_max 0.63
_refine_diff_density_min -0.56
_refine_ls_extinction_method None
_refine_ls_goodness_of_fit_ref 0.9908
_refine_ls_hydrogen_treatment constr
_refine_ls_matrix_type full
_refine_ls_number_parameters 487
_refine_ls_number_reflns 8677
_refine_ls_number_restraints 0
_refine_ls_R_factor_all 0.0533
_refine_ls_R_factor_gt 0.0384
_refine_ls_shift/su_max 0.0009662
_refine_ls_shift/su_mean 0.0000395
_refine_ls_structure_factor_coef Fsqd
_refine_ls_weighting_details
;
Method= Modified Sheldrick
w=1/[\s^2^(F^2^) + ( 0.03P)^2^ + 2.81P], where P=(max(Fo^2^,0) + 2Fc^2^)/3
;
_refine_ls_weighting_scheme calc
_refine_ls_wR_factor_all 0.0813
_refine_ls_wR_factor_gt 0.0740
_refine_ls_wR_factor_ref 0.0813
_reflns_number_gt 7022
_reflns_number_total 8678
_reflns_threshold_expression I>2.0\s(I)
_cod_data_source_file wm2598.cif
_cod_data_source_block I
_cod_original_cell_volume 3851.79(14)
_cod_original_sg_symbol_H-M 'P 21/n'
_cod_original_formula_sum 'C42 H35 N7 S4 Zn1'
_cod_database_code 2234447
_cod_database_fobs_code 2234447

loop_
_symmetry_equiv_pos_as_xyz
x,y,z
-x,-y,-z
-x+1/2,y+1/2,-z+1/2
x+1/2,-y+1/2,z+1/2

loop_
_atom_site_type_symbol
_atom_site_label
_atom_site_fract_x
_atom_site_fract_y
_atom_site_fract_z
_atom_site_U_iso_or_equiv
_atom_site_adp_type
_atom_site_occupancy
Zn Zn1 0.52827(2) 0.992001(17) 0.315553(11) 0.0157 Uani 1.0000
C C101 0.54238(16) 0.96909(14) 0.18279(9) 0.0151 Uani 1.0000
N N102 0.57756(13) 1.02145(12) 0.23042(8) 0.0145 Uani 1.0000
N N103 0.66583(14) 1.07951(12) 0.22781(8) 0.0165 Uani 1.0000
C C104 0.69996(17) 1.12459(14) 0.27968(9) 0.0170 Uani 1.0000
S S105 0.64556(5) 1.12917(4) 0.34537(3) 0.0223 Uani 1.0000
S S106 0.82077(5) 1.18896(4) 0.28549(3) 0.0218 Uani 1.0000
C C107 0.86887(19) 1.16235(16) 0.21458(10) 0.0227 Uani 1.0000
C C108 0.92336(18) 1.06688(16) 0.21381(10) 0.0201 Uani 1.0000
C C109 1.02461(19) 1.04967(18) 0.24911(11) 0.0271 Uani 1.0000
C C110 1.0748(2) 0.96228(19) 0.24752(11) 0.0306 Uani 1.0000
C C111 1.0238(2) 0.88970(18) 0.21068(11) 0.0276 Uani 1.0000
C C112 0.92326(19) 0.90545(17) 0.17534(10) 0.0257 Uani 1.0000
C C113 0.87376(18) 0.99394(16) 0.17643(10) 0.0212 Uani 1.0000
C C114 0.45800(16) 0.89875(15) 0.19093(9) 0.0160 Uani 1.0000
N N115 0.43995(14) 0.88792(12) 0.24871(8) 0.0173 Uani 1.0000
C C116 0.36456(17) 0.82562(16) 0.25873(10) 0.0211 Uani 1.0000
C C117 0.30530(18) 0.77079(16) 0.21274(11) 0.0247 Uani 1.0000
C C118 0.32364(19) 0.78172(17) 0.15367(11) 0.0264 Uani 1.0000
C C119 0.40036(18) 0.84708(16) 0.14234(10) 0.0220 Uani 1.0000
C C120 0.58251(17) 0.97419(15) 0.12405(9) 0.0169 Uani 1.0000
C C121 0.62547(18) 0.89391(16) 0.10049(10) 0.0218 Uani 1.0000
C C122 0.6655(2) 0.90042(18) 0.04628(11) 0.0288 Uani 1.0000
C C123 0.6611(2) 0.98605(18) 0.01499(10) 0.0289 Uani 1.0000
C C124 0.6161(2) 1.06568(18) 0.03757(10) 0.0281 Uani 1.0000
C C125 0.57791(19) 1.06006(16) 0.09211(10) 0.0223 Uani 1.0000
C C201 0.59004(16) 0.84982(14) 0.41713(9) 0.0150 Uani 1.0000
N N202 0.51528(13) 0.90998(12) 0.39390(8) 0.0157 Uani 1.0000
N N203 0.42040(14) 0.90721(13) 0.41716(8) 0.0193 Uani 1.0000
C C204 0.34919(17) 0.96989(16) 0.39193(10) 0.0189 Uani 1.0000
S S205 0.35673(4) 1.05422(4) 0.33664(3) 0.0213 Uani 1.0000
S S206 0.22568(5) 0.96742(5) 0.41839(3) 0.0309 Uani 1.0000
C C207 0.2312(2) 0.85102(19) 0.45623(11) 0.0322 Uani 1.0000
C C208 0.22822(18) 0.76718(18) 0.41302(11) 0.0276 Uani 1.0000
C C209 0.14642(19) 0.7582(2) 0.36166(12) 0.0346 Uani 1.0000
C C210 0.1418(2) 0.6803(2) 0.32314(12) 0.0394 Uani 1.0000
C C211 0.2202(2) 0.6104(2) 0.33423(13) 0.0409 Uani 1.0000
C C212 0.3031(2) 0.61924(19) 0.38429(13) 0.0391 Uani 1.0000
C C213 0.3062(2) 0.69618(18) 0.42340(11) 0.0310 Uani 1.0000
C C214 0.68809(17) 0.85023(14) 0.38898(9) 0.0155 Uani 1.0000
N N215 0.67706(14) 0.89154(12) 0.33326(8) 0.0163 Uani 1.0000
C C216 0.76099(17) 0.88769(15) 0.30420(10) 0.0192 Uani 1.0000
C C217 0.85827(18) 0.84506(16) 0.32896(10) 0.0220 Uani 1.0000
C C218 0.87086(17) 0.80787(15) 0.38733(10) 0.0208 Uani 1.0000
C C219 0.78445(17) 0.81014(15) 0.41769(10) 0.0192 Uani 1.0000
C C220 0.58100(16) 0.77931(15) 0.46577(9) 0.0157 Uani 1.0000
C C221 0.59856(18) 0.68281(16) 0.45448(10) 0.0204 Uani 1.0000
C C222 0.58656(19) 0.61414(16) 0.49780(11) 0.0245 Uani 1.0000
C C223 0.55935(19) 0.64118(17) 0.55269(10) 0.0260 Uani 1.0000
C C224 0.54377(18) 0.73704(17) 0.56474(10) 0.0237 Uani 1.0000
C C225 0.55425(17) 0.80586(16) 0.52144(9) 0.0189 Uani 1.0000
C C301 0.5638(2) 0.54258(19) 0.08460(13) 0.0421 Uani 1.0000
C C302 0.5150(2) 0.63022(19) 0.05801(11) 0.0308 Uani 1.0000
N N303 0.4777(2) 0.69814(17) 0.03609(10) 0.0421 Uani 1.0000
H H1071 0.9213 1.2132 0.2111 0.0279 Uiso 1.0000
H H1072 0.8069 1.1671 0.1809 0.0280 Uiso 1.0000
H H1091 1.0597 1.0995 0.2750 0.0331 Uiso 1.0000
H H1101 1.1443 0.9511 0.2701 0.0389 Uiso 1.0000
H H1111 1.0583 0.8288 0.2094 0.0346 Uiso 1.0000
H H1121 0.8877 0.8560 0.1500 0.0322 Uiso 1.0000
H H1131 0.8041 1.0054 0.1510 0.0267 Uiso 1.0000
H H1161 0.3528 0.8199 0.3002 0.0264 Uiso 1.0000
H H1171 0.2530 0.7272 0.2224 0.0297 Uiso 1.0000
H H1181 0.2835 0.7452 0.1212 0.0328 Uiso 1.0000
H H1191 0.4138 0.8567 0.1019 0.0273 Uiso 1.0000
H H1211 0.6288 0.8342 0.1222 0.0266 Uiso 1.0000
H H1221 0.6965 0.8447 0.0307 0.0360 Uiso 1.0000
H H1231 0.6890 0.9897 -0.0220 0.0349 Uiso 1.0000
H H1241 0.6106 1.1255 0.0160 0.0344 Uiso 1.0000
H H1251 0.5479 1.1150 0.1079 0.0278 Uiso 1.0000
H H2071 0.2968 0.8479 0.4886 0.0407 Uiso 1.0000
H H2072 0.1655 0.8490 0.4758 0.0406 Uiso 1.0000
H H2091 0.0920 0.8079 0.3527 0.0422 Uiso 1.0000
H H2101 0.0845 0.6752 0.2897 0.0485 Uiso 1.0000
H H2111 0.2179 0.5566 0.3074 0.0489 Uiso 1.0000
H H2121 0.3592 0.5728 0.3916 0.0497 Uiso 1.0000
H H2131 0.3634 0.7018 0.4592 0.0396 Uiso 1.0000
H H2161 0.7536 0.9149 0.2645 0.0237 Uiso 1.0000
H H2171 0.9146 0.8431 0.3063 0.0266 Uiso 1.0000
H H2181 0.9384 0.7810 0.4067 0.0256 Uiso 1.0000
H H2191 0.7890 0.7845 0.4586 0.0233 Uiso 1.0000
H H2211 0.6186 0.6641 0.4165 0.0255 Uiso 1.0000
H H2221 0.5970 0.5479 0.4891 0.0300 Uiso 1.0000
H H2231 0.5512 0.5940 0.5829 0.0323 Uiso 1.0000
H H2241 0.5264 0.7553 0.6038 0.0282 Uiso 1.0000
H H2251 0.5427 0.8719 0.5299 0.0240 Uiso 1.0000
H H3012 0.5394 0.5297 0.1234 0.0643 Uiso 1.0000
H H3011 0.6406 0.5507 0.0906 0.0637 Uiso 1.0000
H H3013 0.5432 0.4920 0.0566 0.0642 Uiso 1.0000

loop_
_atom_site_aniso_label
_atom_site_aniso_U_11
_atom_site_aniso_U_22
_atom_site_aniso_U_33
_atom_site_aniso_U_12
_atom_site_aniso_U_13
_atom_site_aniso_U_23
Zn1 0.01798(13) 0.01668(12) 0.01312(12) 0.00072(10) 0.00433(10) 0.00122(10)
C101 0.0149(10) 0.0139(10) 0.0156(10) 0.0010(8) 0.0004(8) 0.0023(8)
N102 0.0142(8) 0.0126(8) 0.0155(8) -0.0019(7) -0.0003(7) 0.0011(7)
N103 0.0180(9) 0.0146(9) 0.0167(9) -0.0030(7) 0.0022(7) 0.0005(7)
C104 0.0204(11) 0.0111(10) 0.0189(11) 0.0026(8) 0.0023(9) 0.0022(8)
S105 0.0278(3) 0.0216(3) 0.0190(3) -0.0035(2) 0.0079(2) -0.0067(2)
S106 0.0242(3) 0.0198(3) 0.0209(3) -0.0079(2) 0.0026(2) -0.0038(2)
C107 0.0239(12) 0.0229(12) 0.0221(11) -0.0070(10) 0.0060(10) 0.0035(9)
C108 0.0207(11) 0.0233(12) 0.0178(11) -0.0053(9) 0.0077(9) 0.0037(9)
C109 0.0259(12) 0.0316(13) 0.0232(12) -0.0078(11) 0.0029(10) -0.0008(10)
C110 0.0218(12) 0.0416(15) 0.0280(13) 0.0016(11) 0.0032(11) 0.0045(11)
C111 0.0287(13) 0.0325(14) 0.0241(12) 0.0064(11) 0.0113(11) 0.0029(10)
C112 0.0284(13) 0.0291(13) 0.0215(12) -0.0023(11) 0.0101(10) -0.0046(10)
C113 0.0178(11) 0.0282(12) 0.0181(11) -0.0031(9) 0.0044(9) -0.0012(9)
C114 0.0156(10) 0.0150(10) 0.0166(10) 0.0012(8) 0.0009(9) -0.0003(8)
N115 0.0180(9) 0.0168(9) 0.0178(9) -0.0003(7) 0.0050(8) -0.0008(7)
C116 0.0220(11) 0.0205(11) 0.0227(11) -0.0017(9) 0.0098(10) -0.0003(9)
C117 0.0195(11) 0.0230(12) 0.0333(13) -0.0069(10) 0.0091(10) -0.0027(10)
C118 0.0226(12) 0.0273(12) 0.0283(13) -0.0085(10) 0.0019(11) -0.0059(10)
C119 0.0224(11) 0.0243(12) 0.0190(11) -0.0057(10) 0.0031(10) -0.0012(9)
C120 0.0163(10) 0.0204(11) 0.0128(10) -0.0057(9) -0.0007(8) -0.0006(8)
C121 0.0255(12) 0.0211(11) 0.0185(11) -0.0004(9) 0.0031(10) -0.0003(9)
C122 0.0303(13) 0.0330(14) 0.0243(12) -0.0030(11) 0.0082(11) -0.0088(11)
C123 0.0296(13) 0.0420(15) 0.0164(11) -0.0131(12) 0.0077(10) -0.0047(11)
C124 0.0373(14) 0.0281(13) 0.0182(11) -0.0119(11) 0.0035(11) 0.0046(10)
C125 0.0290(12) 0.0214(11) 0.0156(11) -0.0047(10) 0.0021(10) -0.0004(9)
C201 0.0161(10) 0.0152(10) 0.0137(10) -0.0003(8) 0.0028(9) -0.0009(8)
N202 0.0144(8) 0.0188(9) 0.0151(9) 0.0016(7) 0.0056(7) -0.0001(7)
N203 0.0153(9) 0.0253(10) 0.0192(9) 0.0040(8) 0.0083(8) 0.0017(8)
C204 0.0176(10) 0.0238(11) 0.0164(10) 0.0037(9) 0.0058(9) -0.0041(9)
S205 0.0210(3) 0.0203(3) 0.0225(3) 0.0064(2) 0.0035(2) 0.0022(2)
S206 0.0202(3) 0.0392(4) 0.0365(3) 0.0097(3) 0.0140(3) 0.0043(3)
C207 0.0254(13) 0.0447(16) 0.0299(13) 0.0013(12) 0.0136(11) 0.0072(12)
C208 0.0206(12) 0.0377(14) 0.0267(12) -0.0046(11) 0.0101(10) 0.0079(11)
C209 0.0185(12) 0.0499(17) 0.0352(14) -0.0056(12) 0.0048(11) 0.0121(13)
C210 0.0319(15) 0.0522(18) 0.0321(14) -0.0204(14) 0.0006(12) 0.0077(13)
C211 0.0484(17) 0.0385(16) 0.0355(15) -0.0211(14) 0.0063(14) 0.0019(12)
C212 0.0406(16) 0.0307(14) 0.0448(16) -0.0017(12) 0.0051(14) 0.0070(12)
C213 0.0270(13) 0.0353(14) 0.0298(13) -0.0052(11) 0.0028(11) 0.0077(11)
C214 0.0160(10) 0.0133(10) 0.0177(10) 0.0007(8) 0.0047(9) -0.0003(8)
N215 0.0184(9) 0.0145(9) 0.0159(9) 0.0017(7) 0.0029(8) 0.0022(7)
C216 0.0216(11) 0.0183(11) 0.0200(11) 0.0002(9) 0.0098(9) 0.0024(9)
C217 0.0183(11) 0.0235(12) 0.0263(12) 0.0019(9) 0.0094(10) 0.0000(10)
C218 0.0146(10) 0.0190(11) 0.0286(12) 0.0032(9) 0.0033(10) 0.0020(9)
C219 0.0193(11) 0.0200(11) 0.0184(11) -0.0004(9) 0.0037(9) 0.0031(9)
C220 0.0119(10) 0.0192(10) 0.0161(10) 0.0022(8) 0.0027(8) 0.0030(8)
C221 0.0215(11) 0.0228(11) 0.0187(11) 0.0015(9) 0.0085(10) -0.0004(9)
C222 0.0295(13) 0.0168(11) 0.0295(12) 0.0035(10) 0.0114(11) 0.0027(9)
C223 0.0283(12) 0.0268(12) 0.0245(12) 0.0029(10) 0.0089(11) 0.0099(10)
C224 0.0274(12) 0.0286(12) 0.0166(11) 0.0044(10) 0.0083(10) 0.0022(9)
C225 0.0184(11) 0.0206(11) 0.0176(11) 0.0024(9) 0.0030(9) 0.0000(9)
C301 0.0438(17) 0.0337(15) 0.0425(16) 0.0025(13) -0.0089(14) -0.0034(13)
C302 0.0297(13) 0.0346(14) 0.0253(13) -0.0064(12) -0.0024(11) -0.0048(11)
N303 0.0498(15) 0.0334(13) 0.0372(13) -0.0009(11) -0.0082(12) -0.0027(11)

loop_
_atom_type_symbol
_atom_type_scat_Cromer_Mann_a1
_atom_type_scat_Cromer_Mann_a2
_atom_type_scat_Cromer_Mann_a3
_atom_type_scat_Cromer_Mann_a4
_atom_type_scat_Cromer_Mann_b1
_atom_type_scat_Cromer_Mann_b2
_atom_type_scat_Cromer_Mann_b3
_atom_type_scat_Cromer_Mann_b4
_atom_type_scat_Cromer_Mann_c
_atom_type_scat_dispersion_real
_atom_type_scat_dispersion_imag
_atom_type_scat_source
C 2.3100 1.0200 1.5886 0.8650 20.8439 10.2075 0.5687 51.6512 0.2156 0.0033 0.0016 'International Tables Vol C 4.2.6.8 and 6.1.1.4'
H 0.4930 0.3229 0.1402 0.0408 10.5109 26.1257 3.1424 57.7998 0.0030 0.0000 0.0000 'International Tables Vol C 4.2.6.8 and 6.1.1.4'
N 12.2126 3.1322 2.0125 1.1663 0.0057 9.8933 28.9975 0.5826 -11.5290 0.0061 0.0033 'International Tables Vol C 4.2.6.8 and 6.1.1.4'
S 6.9053 5.2034 1.4379 1.5863 1.4679 22.2151 0.2536 56.1720 0.8669 0.1246 0.1234 'International Tables Vol C 4.2.6.8 and 6.1.1.4'
Zn 14.0743 7.0318 5.1652 2.4100 3.2655 0.2333 10.3163 58.7097 1.3041 0.2839 1.4301 'International Tables Vol C 4.2.6.8 and 6.1.1.4'

loop_
_geom_angle_atom_site_label_1
_geom_angle_atom_site_label_2
_geom_angle_atom_site_label_3
_geom_angle
_geom_angle_publ_flag
N102 Zn1 S105 80.19(5) no
N102 Zn1 N115 74.11(6) no
S105 Zn1 N115 154.15(5) no
N102 Zn1 N202 155.73(7) no
S105 Zn1 N202 109.70(5) no
N115 Zn1 N202 95.14(6) no
N102 Zn1 S205 120.54(5) no
S105 Zn1 S205 100.33(2) no
N115 Zn1 S205 90.52(5) no
N202 Zn1 S205 80.43(5) no
N102 Zn1 N215 84.94(6) no
S105 Zn1 N215 90.04(5) no
N115 Zn1 N215 90.39(6) no
N202 Zn1 N215 73.24(6) no
S205 Zn1 N215 153.63(5) no
N102 C101 C114 114.98(18) no
N102 C101 C120 124.71(19) no
C114 C101 C120 120.29(17) no
Zn1 N102 C101 120.13(14) no
Zn1 N102 N103 120.93(12) no
C101 N102 N103 117.09(17) no
N102 N103 C104 112.46(17) no
N103 C104 S105 130.01(17) no
N103 C104 S106 116.92(16) no
S105 C104 S106 113.05(12) no
C104 S105 Zn1 93.14(7) no
C104 S106 C107 104.51(10) no
S106 C107 C108 114.49(15) no
S106 C107 H1071 104.6 no
C108 C107 H1071 109.2 no
S106 C107 H1072 107.6 no
C108 C107 H1072 110.7 no
H1071 C107 H1072 110.1 no
C107 C108 C109 121.4(2) no
C107 C108 C113 120.2(2) no
C109 C108 C113 118.4(2) no
C108 C109 C110 121.0(2) no
C108 C109 H1091 119.2 no
C110 C109 H1091 119.8 no
C109 C110 C111 120.0(2) no
C109 C110 H1101 121.3 no
C111 C110 H1101 118.7 no
C110 C111 C112 119.8(2) no
C110 C111 H1111 120.4 no
C112 C111 H1111 119.9 no
C111 C112 C113 120.0(2) no
C111 C112 H1121 120.3 no
C113 C112 H1121 119.7 no
C108 C113 C112 120.7(2) no
C108 C113 H1131 119.3 no
C112 C113 H1131 120.0 no
C101 C114 N115 115.93(18) no
C101 C114 C119 122.40(19) no
N115 C114 C119 121.67(19) no
Zn1 N115 C114 114.19(13) no
Zn1 N115 C116 126.82(14) no
C114 N115 C116 118.53(18) no
N115 C116 C117 122.9(2) no
N115 C116 H1161 116.8 no
C117 C116 H1161 120.3 no
C116 C117 C118 118.6(2) no
C116 C117 H1171 119.5 no
C118 C117 H1171 121.8 no
C117 C118 C119 119.2(2) no
C117 C118 H1181 120.2 no
C119 C118 H1181 120.6 no
C114 C119 C118 119.1(2) no
C114 C119 H1191 120.1 no
C118 C119 H1191 120.9 no
C101 C120 C121 120.65(19) no
C101 C120 C125 120.0(2) no
C121 C120 C125 119.3(2) no
C120 C121 C122 120.0(2) no
C120 C121 H1211 119.9 no
C122 C121 H1211 120.0 no
C121 C122 C123 120.3(2) no
C121 C122 H1221 119.5 no
C123 C122 H1221 120.2 no
C122 C123 C124 119.9(2) no
C122 C123 H1231 119.5 no
C124 C123 H1231 120.6 no
C123 C124 C125 120.0(2) no
C123 C124 H1241 121.2 no
C125 C124 H1241 118.8 no
C120 C125 C124 120.4(2) no
C120 C125 H1251 119.5 no
C124 C125 H1251 120.0 no
N202 C201 C214 115.42(18) no
N202 C201 C220 125.14(19) no
C214 C201 C220 119.33(17) no
Zn1 N202 C201 121.37(14) no
Zn1 N202 N203 121.48(13) no
C201 N202 N203 116.47(17) no
N202 N203 C204 113.11(17) no
N203 C204 S205 130.23(17) no
N203 C204 S206 115.02(16) no
S205 C204 S206 114.75(12) no
C204 S205 Zn1 93.26(7) no
C204 S206 C207 102.05(11) no
S206 C207 C208 113.92(17) no
S206 C207 H2071 109.2 no
C208 C207 H2071 110.3 no
S206 C207 H2072 105.1 no
C208 C207 H2072 109.0 no
H2071 C207 H2072 109.1 no
C207 C208 C209 121.2(2) no
C207 C208 C213 121.0(2) no
C209 C208 C213 117.8(2) no
C208 C209 C210 121.2(3) no
C208 C209 H2091 119.4 no
C210 C209 H2091 119.4 no
C209 C210 C211 120.1(3) no
C209 C210 H2101 119.3 no
C211 C210 H2101 120.7 no
C210 C211 C212 119.3(3) no
C210 C211 H2111 120.4 no
C212 C211 H2111 120.2 no
C211 C212 C213 120.4(3) no
C211 C212 H2121 120.2 no
C213 C212 H2121 119.3 no
C208 C213 C212 121.1(2) no
C208 C213 H2131 118.3 no
C212 C213 H2131 120.6 no
C201 C214 N215 115.68(18) no
C201 C214 C219 122.15(19) no
N215 C214 C219 122.17(19) no
Zn1 N215 C214 111.17(13) no
Zn1 N215 C216 128.93(14) no
C214 N215 C216 117.82(18) no
N215 C216 C217 123.1(2) no
N215 C216 H2161 118.6 no
C217 C216 H2161 118.3 no
C216 C217 C218 118.6(2) no
C216 C217 H2171 119.8 no
C218 C217 H2171 121.5 no
C217 C218 C219 118.9(2) no
C217 C218 H2181 120.8 no
C219 C218 H2181 120.3 no
C214 C219 C218 119.2(2) no
C214 C219 H2191 118.7 no
C218 C219 H2191 122.1 no
C201 C220 C221 118.48(18) no
C201 C220 C225 122.21(19) no
C221 C220 C225 119.30(19) no
C220 C221 C222 120.3(2) no
C220 C221 H2211 119.8 no
C222 C221 H2211 119.9 no
C221 C222 C223 119.9(2) no
C221 C222 H2221 119.6 no
C223 C222 H2221 120.5 no
C222 C223 C224 120.1(2) no
C222 C223 H2231 120.3 no
C224 C223 H2231 119.6 no
C223 C224 C225 120.3(2) no
C223 C224 H2241 119.4 no
C225 C224 H2241 120.3 no
C220 C225 C224 120.1(2) no
C220 C225 H2251 120.1 no
C224 C225 H2251 119.8 no
C302 C301 H3012 109.6 no
C302 C301 H3011 107.4 no
H3012 C301 H3011 111.6 no
C302 C301 H3013 108.6 no
H3012 C301 H3013 110.3 no
H3011 C301 H3013 109.2 no
C301 C302 N303 178.5(3) no
C301 C302 N303 178.5(3) no
C301 C302 N303 178.5(3) no

loop_
_geom_bond_atom_site_label_1
_geom_bond_atom_site_label_2
_geom_bond_distance
_geom_bond_publ_flag
Zn1 N102 2.1346(17) yes
Zn1 S105 2.4403(6) yes
Zn1 N115 2.2288(17) yes
Zn1 N202 2.1160(17) yes
Zn1 S205 2.4516(6) yes
Zn1 N215 2.3188(17) yes
C101 N102 1.297(3) no
C101 C114 1.484(3) no
C101 C120 1.484(3) no
N102 N103 1.387(2) no
N103 C104 1.316(3) no
C104 S105 1.722(2) no
C104 S106 1.753(2) no
S106 C107 1.825(2) no
C107 C108 1.504(3) no
C107 H1071 0.984 no
C107 H1072 0.982 no
C108 C109 1.392(3) no
C108 C113 1.391(3) no
C109 C110 1.380(4) no
C109 H1091 0.960 no
C110 C111 1.387(3) no
C110 H1101 0.940 no
C111 C112 1.382(3) no
C111 H1111 0.960 no
C112 C113 1.389(3) no
C112 H1121 0.952 no
C113 H1131 0.967 no
C114 N115 1.352(3) no
C114 C119 1.390(3) no
N115 C116 1.337(3) no
C116 C117 1.383(3) no
C116 H1161 0.961 no
C117 C118 1.381(3) no
C117 H1171 0.950 no
C118 C119 1.386(3) no
C118 H1181 0.952 no
C119 H1191 0.954 no
C120 C121 1.390(3) no
C120 C125 1.392(3) no
C121 C122 1.390(3) no
C121 H1211 0.962 no
C122 C123 1.382(3) no
C122 H1221 0.964 no
C123 C124 1.385(3) no
C123 H1231 0.951 no
C124 C125 1.384(3) no
C124 H1241 0.962 no
C125 H1251 0.951 no
C201 N202 1.299(3) no
C201 C214 1.481(3) no
C201 C220 1.483(3) no
N202 N203 1.385(2) no
N203 C204 1.306(3) no
C204 S205 1.719(2) no
C204 S206 1.760(2) no
S206 C207 1.829(3) no
C207 C208 1.512(4) no
C207 H2071 0.994 no
C207 H2072 1.002 no
C208 C209 1.397(3) no
C208 C213 1.387(3) no
C209 C210 1.382(4) no
C209 H2091 0.971 no
C210 C211 1.381(4) no
C210 H2101 0.939 no
C211 C212 1.386(4) no
C211 H2111 0.957 no
C212 C213 1.380(4) no
C212 H2121 0.952 no
C213 H2131 0.974 no
C214 N215 1.350(3) no
C214 C219 1.383(3) no
N215 C216 1.335(3) no
C216 C217 1.384(3) no
C216 H2161 0.949 no
C217 C218 1.379(3) no
C217 H2171 0.942 no
C218 C219 1.380(3) no
C218 H2181 0.958 no
C219 H2191 0.970 no
C220 C221 1.399(3) no
C220 C225 1.390(3) no
C221 C222 1.388(3) no
C221 H2211 0.960 no
C222 C223 1.378(3) no
C222 H2221 0.961 no
C223 C224 1.389(3) no
C223 H2231 0.959 no
C224 C225 1.385(3) no
C224 H2241 0.967 no
C225 H2251 0.961 no
C301 C302 1.449(4) no
C301 H3012 0.983 no
C301 H3011 0.958 no
C301 H3013 0.947 no
C302 N303 1.131(3) no

loop_
_geom_hbond_atom_site_label_D
_geom_hbond_atom_site_label_H
_geom_hbond_atom_site_label_A
_geom_hbond_distance_DH
_geom_hbond_distance_HA
_geom_hbond_distance_DA
_geom_hbond_angle_DHA
_geom_hbond_publ_flag
C216 H2161 N103 0.95 2.62 3.285(3) 127 y
